data_7240642
loop_
_publ_author_name
'Urbanovsk\'y, Peter'
'Kotek, Jan'
'C\'isa\<rov\'a, Ivana'
'Hermann, Petr'

_publ_section_title
;
 Selective and clean synthesis of aminoalkyl-H-phosphinic acids from
 hypophosphorous acid by phospha-Mannich reaction
;
_journal_issue 36
_journal_name_full 'RSC Advances'
_journal_page_first 21329
_journal_page_last 21349
_journal_paper_doi 10.1039/D0RA03075A
_journal_volume 10
_journal_year 2020
_chemical_formula_moiety 'C5 H12 N O3 P, H2 O'
_chemical_formula_sum 'C5 H14 N O4 P'
_chemical_formula_weight 183.14
_space_group_crystal_system orthorhombic
_space_group_IT_number 61
_space_group_name_Hall '-P 2ac 2ab'
_space_group_name_H-M_alt 'P b c a'
_atom_sites_solution_hydrogens mixed
_atom_sites_solution_primary direct
_atom_sites_solution_secondary difmap
_audit_creation_method SHELXL-2014/7
_audit_update_record
;
2020-02-19 deposited with the CCDC.	2020-05-15 downloaded from the CCDC.
;
_cell_angle_alpha 90
_cell_angle_beta 90
_cell_angle_gamma 90
_cell_formula_units_Z 8
_cell_length_a 10.3557(4)
_cell_length_b 12.4193(5)
_cell_length_c 13.5892(4)
_cell_measurement_reflns_used 9984
_cell_measurement_temperature 150(2)
_cell_measurement_theta_max 27.4731
_cell_measurement_theta_min 2.9676
_cell_volume 1747.71(11)
_computing_cell_refinement 'SAINT V8.38A (Bruker AXS Inc., 2017)'
_computing_data_collection 'Bruker Instrument Service V6.2.9'
_computing_data_reduction 'SAINT V8.38A (Bruker AXS Inc., 2017)'
_computing_structure_refinement 'SHELXL 2014/7 (Sheldrick, 2014)'
_computing_structure_solution 'SHELXT 2014/5 (Sheldrick, 2014)'
_diffrn_ambient_temperature 150(2)
_diffrn_detector_area_resol_mean 10.4167
_diffrn_measured_fraction_theta_full 0.999
_diffrn_measured_fraction_theta_max 0.999
_diffrn_measurement_device_type 'Bruker D8 VENTURE Kappa Duo PHOTON 100 CMOS'
_diffrn_measurement_method '\f and \w scans'
_diffrn_radiation_monochromator 'Quazar Mo multilayer optic'
_diffrn_radiation_type MoK\a
_diffrn_radiation_wavelength 0.71073
_diffrn_reflns_av_R_equivalents 0.0269
_diffrn_reflns_av_unetI/netI 0.0164
_diffrn_reflns_Laue_measured_fraction_full 0.999
_diffrn_reflns_Laue_measured_fraction_max 0.999
_diffrn_reflns_limit_h_max 11
_diffrn_reflns_limit_h_min -13
_diffrn_reflns_limit_k_max 16
_diffrn_reflns_limit_k_min -15
_diffrn_reflns_limit_l_max 16
_diffrn_reflns_limit_l_min -17
_diffrn_reflns_number 14505
_diffrn_reflns_point_group_measured_fraction_full 0.999
_diffrn_reflns_point_group_measured_fraction_max 0.999
_diffrn_reflns_theta_full 25.242
_diffrn_reflns_theta_max 27.504
_diffrn_reflns_theta_min 2.968
_diffrn_source 'I\mS micro-focus sealed tube'
_exptl_absorpt_coefficient_mu 0.286
_exptl_absorpt_correction_T_max 0.97
_exptl_absorpt_correction_T_min 0.91
_exptl_absorpt_correction_type multi-scan
_exptl_absorpt_process_details
;
SADABS-2016/2 - Bruker AXS area detector scaling and absorption correction
;
_exptl_crystal_colour colourless
_exptl_crystal_density_diffrn 1.392
_exptl_crystal_description plate
_exptl_crystal_F_000 784
_exptl_crystal_size_max 0.690
_exptl_crystal_size_mid 0.379
_exptl_crystal_size_min 0.098
_refine_diff_density_max 0.505
_refine_diff_density_min -0.414
_refine_diff_density_rms 0.053
_refine_ls_extinction_method none
_refine_ls_goodness_of_fit_ref 1.059
_refine_ls_hydrogen_treatment mixed
_refine_ls_matrix_type full
_refine_ls_number_parameters 116
_refine_ls_number_reflns 2003
_refine_ls_number_restraints 0
_refine_ls_restrained_S_all 1.059
_refine_ls_R_factor_all 0.0402
_refine_ls_R_factor_gt 0.0338
_refine_ls_shift/su_max 0.001
_refine_ls_shift/su_mean 0.000
_refine_ls_structure_factor_coef Fsqd
_refine_ls_weighting_details 'w=1/[\s^2^(Fo^2^)+(0.0398P)^2^+1.2299P] where P=(Fo^2^+2Fc^2^)/3'
_refine_ls_weighting_scheme calc
_refine_ls_wR_factor_gt 0.0839
_refine_ls_wR_factor_ref 0.0879
_reflns_Friedel_coverage 0.000
_reflns_number_gt 1750
_reflns_number_total 2003
_reflns_threshold_expression 'I > 2\s(I)'
_cod_data_source_file d0ra03075a3.cif
_cod_data_source_block morfpin
_cod_depositor_comments
;
The following automatic conversions were performed:

data item '_exptl_absorpt_correction_type' value 'Multi-Scan' was
changed to 'multi-scan' in accordance with the
/home/data/users/saulius/crontab/automatic-downloads/rss-feeds/RSC/lib/dictionaries/cif_core.dic
dictionary named 'cif_core.dic' version 2.4.2 last updated on
2011-04-26.

Automatic conversion script
Id: cif_fix_values 7556 2019-12-06 15:28:31Z antanas 

 Adding full bibliography for 7240636--7240653.cif.
;
_cod_database_code 7240642
_shelx_shelxl_version_number 2014/7
_shelx_space_group_comment
;
The symmetry employed for this shelxl refinement is uniquely defined
by the following loop, which should always be used as a source of
symmetry information in preference to the above space-group names.
They are only intended as comments.
;
_shelx_estimated_absorpt_t_min 0.827
_shelx_estimated_absorpt_t_max 0.972

loop_
_space_group_symop_operation_xyz
'x, y, z'
'-x+1/2, -y, z+1/2'
'-x, y+1/2, -z+1/2'
'x+1/2, -y+1/2, -z'
'-x, -y, -z'
'x-1/2, y, -z-1/2'
'x, -y-1/2, z-1/2'
'-x-1/2, y-1/2, z'

loop_
_atom_site_label
_atom_site_type_symbol
_atom_site_fract_x
_atom_site_fract_y
_atom_site_fract_z
_atom_site_U_iso_or_equiv
_atom_site_adp_type
_atom_site_occupancy
_atom_site_site_symmetry_order
_atom_site_calc_flag
_atom_site_refinement_flags_posn
_atom_site_refinement_flags_adp
_atom_site_refinement_flags_occupancy
_atom_site_disorder_assembly
_atom_site_disorder_group
P1 P 0.42000(4) 0.34608(3) 0.39276(3) 0.01898(12) Uani 1 1 d . . . . .
H1 H 0.4634(19) 0.2488(15) 0.3805(13) 0.025(5) Uiso 1 1 d . . . . .
O11 O 0.44693(11) 0.37533(9) 0.49832(7) 0.0225(2) Uani 1 1 d . . . . .
O12 O 0.28570(11) 0.35327(10) 0.35391(9) 0.0331(3) Uani 1 1 d . . . . .
C2 C 0.52078(15) 0.43286(14) 0.31612(11) 0.0243(3) Uani 1 1 d . . . . .
H21 H 0.5518 0.3904 0.2592 0.029 Uiso 1 1 calc R U . . .
H22 H 0.4666 0.4921 0.2902 0.029 Uiso 1 1 calc R U . . .
N3 N 0.63491(11) 0.48076(10) 0.36715(8) 0.0170(3) Uani 1 1 d . . . . .
H31 H 0.6082(19) 0.5161(16) 0.4222(14) 0.028(5) Uiso 1 1 d . . . . .
C4 C 0.69819(15) 0.56346(12) 0.30247(11) 0.0232(3) Uani 1 1 d . . . . .
H41 H 0.6353 0.6206 0.2857 0.028 Uiso 1 1 calc R U . . .
H42 H 0.7275 0.5293 0.2405 0.028 Uiso 1 1 calc R U . . .
C5 C 0.81232(16) 0.61207(14) 0.35574(13) 0.0300(4) Uani 1 1 d . . . . .
H51 H 0.8545 0.6658 0.3126 0.036 Uiso 1 1 calc R U . . .
H52 H 0.7815 0.6498 0.4154 0.036 Uiso 1 1 calc R U . . .
O6 O 0.90408(11) 0.53239(11) 0.38317(9) 0.0323(3) Uani 1 1 d . . . . .
C7 C 0.84614(15) 0.45624(15) 0.44757(12) 0.0302(4) Uani 1 1 d . . . . .
H71 H 0.8152 0.4935 0.5075 0.036 Uiso 1 1 calc R U . . .
H72 H 0.9114 0.4023 0.4677 0.036 Uiso 1 1 calc R U . . .
C8 C 0.73370(14) 0.39949(12) 0.39822(11) 0.0225(3) Uani 1 1 d . . . . .
H81 H 0.7648 0.3592 0.3400 0.027 Uiso 1 1 calc R U . . .
H82 H 0.6943 0.3475 0.4446 0.027 Uiso 1 1 calc R U . . .
O1W O 0.06530(18) 0.22948(16) 0.34595(11) 0.0621(6) Uani 1 1 d . . . . .
H11W H 0.138(3) 0.257(2) 0.3580(18) 0.063(8) Uiso 1 1 d . . . . .
H12W H 0.039(3) 0.206(2) 0.401(2) 0.072(9) Uiso 1 1 d . . . . .

loop_
_atom_site_aniso_label
_atom_site_aniso_U_11
_atom_site_aniso_U_22
_atom_site_aniso_U_33
_atom_site_aniso_U_23
_atom_site_aniso_U_13
_atom_site_aniso_U_12
P1 0.0159(2) 0.0212(2) 0.0199(2) -0.00173(14) 0.00122(14) -0.00145(14)
O11 0.0257(6) 0.0239(5) 0.0180(5) -0.0002(4) 0.0021(4) 0.0048(4)
O12 0.0178(6) 0.0463(8) 0.0352(6) 0.0078(6) -0.0040(5) -0.0091(5)
C2 0.0183(7) 0.0369(9) 0.0175(6) 0.0007(6) -0.0029(6) -0.0089(6)
N3 0.0134(6) 0.0206(6) 0.0169(5) -0.0023(5) 0.0010(4) -0.0005(5)
C4 0.0211(7) 0.0242(7) 0.0244(7) 0.0027(6) 0.0058(6) -0.0013(6)
C5 0.0254(8) 0.0274(8) 0.0372(9) -0.0074(7) 0.0083(7) -0.0080(7)
O6 0.0155(6) 0.0427(7) 0.0387(7) -0.0092(5) 0.0029(5) -0.0052(5)
C7 0.0183(7) 0.0419(10) 0.0304(8) -0.0038(7) -0.0047(6) 0.0034(7)
C8 0.0185(7) 0.0230(7) 0.0258(7) -0.0015(6) -0.0004(6) 0.0041(6)
O1W 0.0656(11) 0.0927(14) 0.0280(7) 0.0086(8) -0.0043(7) -0.0566(10)

loop_
_atom_type_symbol
_atom_type_description
_atom_type_scat_dispersion_real
_atom_type_scat_dispersion_imag
_atom_type_scat_source
C C 0.0033 0.0016 'International Tables Vol C Tables 4.2.6.8 and 6.1.1.4'
H H 0.0000 0.0000 'International Tables Vol C Tables 4.2.6.8 and 6.1.1.4'
N N 0.0061 0.0033 'International Tables Vol C Tables 4.2.6.8 and 6.1.1.4'
O O 0.0106 0.0060 'International Tables Vol C Tables 4.2.6.8 and 6.1.1.4'
P P 0.1023 0.0942 'International Tables Vol C Tables 4.2.6.8 and 6.1.1.4'

loop_
_geom_angle_atom_site_label_1
_geom_angle_atom_site_label_2
_geom_angle_atom_site_label_3
_geom_angle
_geom_angle_site_symmetry_1
_geom_angle_site_symmetry_3
_geom_angle_publ_flag
O12 P1 O11 119.72(7) . . ?
O12 P1 C2 107.21(7) . . ?
O11 P1 C2 107.17(7) . . ?
O12 P1 H1 109.5(8) . . ?
O11 P1 H1 106.4(8) . . ?
C2 P1 H1 106.1(8) . . ?
N3 C2 P1 114.98(10) . . ?
N3 C2 H21 108.5 . . ?
P1 C2 H21 108.5 . . ?
N3 C2 H22 108.5 . . ?
P1 C2 H22 108.5 . . ?
H21 C2 H22 107.5 . . ?
C2 N3 C8 113.75(12) . . ?
C2 N3 C4 110.23(11) . . ?
C8 N3 C4 109.13(11) . . ?
C2 N3 H31 109.4(12) . . ?
C8 N3 H31 107.5(12) . . ?
C4 N3 H31 106.5(12) . . ?
N3 C4 C5 109.51(12) . . ?
N3 C4 H41 109.8 . . ?
C5 C4 H41 109.8 . . ?
N3 C4 H42 109.8 . . ?
C5 C4 H42 109.8 . . ?
H41 C4 H42 108.2 . . ?
O6 C5 C4 111.72(13) . . ?
O6 C5 H51 109.3 . . ?
C4 C5 H51 109.3 . . ?
O6 C5 H52 109.3 . . ?
C4 C5 H52 109.3 . . ?
H51 C5 H52 107.9 . . ?
C7 O6 C5 110.03(12) . . ?
O6 C7 C8 111.16(13) . . ?
O6 C7 H71 109.4 . . ?
C8 C7 H71 109.4 . . ?
O6 C7 H72 109.4 . . ?
C8 C7 H72 109.4 . . ?
H71 C7 H72 108.0 . . ?
N3 C8 C7 109.62(12) . . ?
N3 C8 H81 109.7 . . ?
C7 C8 H81 109.7 . . ?
N3 C8 H82 109.7 . . ?
C7 C8 H82 109.7 . . ?
H81 C8 H82 108.2 . . ?
H11W O1W H12W 105(2) . . ?

loop_
_geom_bond_atom_site_label_1
_geom_bond_atom_site_label_2
_geom_bond_distance
_geom_bond_site_symmetry_2
_geom_bond_publ_flag
P1 O12 1.4903(12) . ?
P1 O11 1.5059(11) . ?
P1 C2 1.8262(15) . ?
P1 H1 1.299(19) . ?
C2 N3 1.4939(18) . ?
C2 H21 0.9900 . ?
C2 H22 0.9900 . ?
N3 C8 1.4980(19) . ?
N3 C4 1.5023(18) . ?
N3 H31 0.91(2) . ?
C4 C5 1.512(2) . ?
C4 H41 0.9900 . ?
C4 H42 0.9900 . ?
C5 O6 1.422(2) . ?
C5 H51 0.9900 . ?
C5 H52 0.9900 . ?
O6 C7 1.421(2) . ?
C7 C8 1.517(2) . ?
C7 H71 0.9900 . ?
C7 H72 0.9900 . ?
C8 H81 0.9900 . ?
C8 H82 0.9900 . ?
O1W H11W 0.85(3) . ?
O1W H12W 0.84(3) . ?
